data_4101103
_journal_name_full 'Journal of the American Chemical Society'
_journal_paper_doi 10.1021/ja058287t
_journal_year 2006
_chemical_formula_sum 'C27 H26 F3 N O2'
_chemical_formula_weight 453.49
_space_group_IT_number 19
_symmetry_cell_setting orthorhombic
_symmetry_space_group_name_Hall 'P 2ac 2ab'
_symmetry_space_group_name_H-M 'P 21 21 21'
_cell_angle_alpha 90.00
_cell_angle_beta 90.00
_cell_angle_gamma 90.00
_cell_formula_units_Z 4
_cell_length_a 12.8521(2)
_cell_length_b 13.4583(2)
_cell_length_c 13.5177(2)
_cell_measurement_temperature 173(2)
_cell_volume 2338.12(6)
_diffrn_ambient_temperature 173(2)
_exptl_crystal_density_diffrn 1.288
_cod_depositor_comments
;
The following automatic conversions were performed:
'_symmetry_cell_setting' value 'Orthorhombic' changed to 'orthorhombic'
according to '/home/saulius/struct/CIF-dictionaries/cif_core.dic'
dictionary named 'cif_core.dic' version 2.4.1 from 2010-06-29.

Automatic conversion script
Id: cif_fix_enum 1527 2010-12-29 10:47:43Z saulius 
;
_cod_database_code 4101103

loop_
_symmetry_equiv_pos_as_xyz
'x, y, z'
'-x+1/2, -y, z+1/2'
'-x, y+1/2, -z+1/2'
'x+1/2, -y+1/2, -z'

loop_
_atom_site_label
_atom_site_type_symbol
_atom_site_fract_x
_atom_site_fract_y
_atom_site_fract_z
_atom_site_U_iso_or_equiv
_atom_site_adp_type
_atom_site_occupancy
_atom_site_symmetry_multiplicity
_atom_site_calc_flag
_atom_site_refinement_flags
_atom_site_disorder_assembly
_atom_site_disorder_group
C1 C 0.69660(9) 0.54581(9) 1.16415(10) 0.0257(3) Uani 1 1 d . . .
H1A H 0.7518 0.4978 1.1435 0.031 Uiso 1 1 calc R . .
C2 C 0.66652(9) 0.52673(9) 1.27221(9) 0.0252(2) Uani 1 1 d . . .
H2A H 0.6386 0.5878 1.3033 0.030 Uiso 1 1 calc R . .
H2B H 0.7273 0.5035 1.3108 0.030 Uiso 1 1 calc R . .
C3 C 0.58219(9) 0.44533(9) 1.26633(9) 0.0226(2) Uani 1 1 d . . .
C4 C 0.51748(9) 0.48816(9) 1.17988(9) 0.0230(2) Uani 1 1 d . . .
H4A H 0.4736 0.4363 1.1490 0.028 Uiso 1 1 calc R . .
H4B H 0.4726 0.5436 1.2023 0.028 Uiso 1 1 calc R . .
C5 C 0.73384(12) 0.65153(11) 1.14622(12) 0.0372(3) Uani 1 1 d . . .
H5A H 0.7519 0.6597 1.0763 0.056 Uiso 1 1 calc R . .
H5B H 0.7952 0.6648 1.1871 0.056 Uiso 1 1 calc R . .
H5C H 0.6783 0.6983 1.1637 0.056 Uiso 1 1 calc R . .
N10 N 0.59832(8) 0.52327(8) 1.11111(8) 0.0240(2) Uani 1 1 d . . .
O11 O 0.67159(7) 0.53426(9) 0.95981(7) 0.0383(2) Uani 1 1 d . . .
C11 C 0.59456(9) 0.52351(9) 1.01190(9) 0.0264(3) Uani 1 1 d . . .
O12 O 0.40878(7) 0.56951(7) 1.01357(7) 0.0286(2) Uani 1 1 d . . .
C12 C 0.48489(10) 0.51308(10) 0.96432(9) 0.0271(3) Uani 1 1 d . . .
F13C F 0.52462(7) 0.64037(7) 0.84427(7) 0.0464(2) Uani 1 1 d . . .
F13B F 0.39247(7) 0.54733(8) 0.81661(7) 0.0498(3) Uani 1 1 d . . .
F13A F 0.54731(9) 0.49006(9) 0.79633(7) 0.0539(3) Uani 1 1 d . . .
C13 C 0.48916(11) 0.54741(12) 0.85456(11) 0.0365(3) Uani 1 1 d . . .
C14 C 0.42857(12) 0.67326(10) 1.03056(12) 0.0374(3) Uani 1 1 d . . .
H14A H 0.3693 0.7028 1.0653 0.056 Uiso 1 1 calc R . .
H14B H 0.4385 0.7070 0.9670 0.056 Uiso 1 1 calc R . .
H14C H 0.4914 0.6807 1.0709 0.056 Uiso 1 1 calc R . .
C21 C 0.44923(12) 0.40419(11) 0.96643(11) 0.0352(3) Uani 1 1 d . . .
C22 C 0.51584(17) 0.32901(13) 0.93413(13) 0.0509(4) Uani 1 1 d . . .
H22A H 0.5832 0.3448 0.9099 0.061 Uiso 1 1 calc R . .
C23 C 0.4824(2) 0.23035(15) 0.93779(17) 0.0720(7) Uani 1 1 d . . .
H23A H 0.5272 0.1791 0.9150 0.086 Uiso 1 1 calc R . .
C24 C 0.3864(2) 0.20661(14) 0.97359(18) 0.0734(7) Uani 1 1 d . . .
H24A H 0.3648 0.1391 0.9759 0.088 Uiso 1 1 calc R . .
C25 C 0.32133(18) 0.27987(15) 1.00617(17) 0.0645(6) Uani 1 1 d . . .
H25A H 0.2548 0.2630 1.0317 0.077 Uiso 1 1 calc R . .
C26 C 0.35177(13) 0.37903(12) 1.00222(13) 0.0436(4) Uani 1 1 d . . .
H26A H 0.3056 0.4296 1.0241 0.052 Uiso 1 1 calc R . .
C31 C 0.62854(10) 0.34325(9) 1.24174(9) 0.0236(2) Uani 1 1 d . . .
C32 C 0.57279(11) 0.27263(10) 1.18767(10) 0.0304(3) Uani 1 1 d . . .
H32A H 0.5059 0.2892 1.1627 0.036 Uiso 1 1 calc R . .
C33 C 0.61314(12) 0.17889(10) 1.16978(11) 0.0346(3) Uani 1 1 d . . .
H33A H 0.5739 0.1321 1.1327 0.042 Uiso 1 1 calc R . .
C34 C 0.71016(12) 0.15313(10) 1.20549(11) 0.0363(3) Uani 1 1 d . . .
H34A H 0.7375 0.0886 1.1938 0.044 Uiso 1 1 calc R . .
C35 C 0.76695(12) 0.22189(11) 1.25831(12) 0.0366(3) Uani 1 1 d . . .
H35A H 0.8341 0.2049 1.2822 0.044 Uiso 1 1 calc R . .
C36 C 0.72675(10) 0.31610(10) 1.27692(11) 0.0297(3) Uani 1 1 d . . .
H36A H 0.7666 0.3625 1.3140 0.036 Uiso 1 1 calc R . .
C41 C 0.51713(10) 0.43627(9) 1.36033(9) 0.0243(2) Uani 1 1 d . . .
C42 C 0.41052(11) 0.41532(10) 1.35568(10) 0.0305(3) Uani 1 1 d . . .
H42A H 0.3784 0.4049 1.2932 0.037 Uiso 1 1 calc R . .
C43 C 0.35118(12) 0.40954(11) 1.44136(12) 0.0390(3) Uani 1 1 d . . .
H43A H 0.2788 0.3958 1.4370 0.047 Uiso 1 1 calc R . .
C44 C 0.39669(13) 0.42365(12) 1.53263(12) 0.0426(4) Uani 1 1 d . . .
H44A H 0.3557 0.4211 1.5910 0.051 Uiso 1 1 calc R . .
C45 C 0.50252(13) 0.44148(13) 1.53861(11) 0.0417(3) Uani 1 1 d . . .
H45A H 0.5344 0.4498 1.6015 0.050 Uiso 1 1 calc R . .
C46 C 0.56254(11) 0.44736(11) 1.45317(10) 0.0324(3) Uani 1 1 d . . .
H46A H 0.6352 0.4591 1.4582 0.039 Uiso 1 1 calc R . .

loop_
_atom_site_aniso_label
_atom_site_aniso_U_11
_atom_site_aniso_U_22
_atom_site_aniso_U_33
_atom_site_aniso_U_23
_atom_site_aniso_U_13
_atom_site_aniso_U_12
C1 0.0231(5) 0.0278(6) 0.0261(6) 0.0016(5) -0.0014(5) -0.0029(5)
C2 0.0257(5) 0.0249(6) 0.0249(6) -0.0001(5) -0.0023(5) -0.0026(5)
C3 0.0221(5) 0.0241(5) 0.0216(6) 0.0005(4) -0.0002(4) -0.0010(5)
C4 0.0214(5) 0.0264(6) 0.0211(5) 0.0020(5) 0.0011(4) -0.0005(5)
C5 0.0395(7) 0.0349(7) 0.0372(7) 0.0050(6) -0.0006(6) -0.0124(6)
N10 0.0210(4) 0.0287(5) 0.0225(5) 0.0015(4) 0.0004(4) -0.0019(4)
O11 0.0279(4) 0.0601(7) 0.0268(5) 0.0041(5) 0.0066(4) 0.0010(5)
C11 0.0252(5) 0.0306(6) 0.0235(6) 0.0009(5) 0.0011(5) 0.0019(5)
O12 0.0242(4) 0.0308(5) 0.0310(5) 0.0021(4) 0.0004(4) 0.0016(3)
C12 0.0268(6) 0.0329(6) 0.0217(6) 0.0008(5) -0.0002(5) 0.0019(5)
F13C 0.0453(5) 0.0564(6) 0.0374(5) 0.0179(4) 0.0012(4) -0.0060(4)
F13B 0.0423(5) 0.0729(7) 0.0340(5) 0.0142(5) -0.0130(4) -0.0056(5)
F13A 0.0612(6) 0.0755(7) 0.0250(4) -0.0062(4) 0.0033(4) 0.0106(5)
C13 0.0334(7) 0.0496(8) 0.0265(7) 0.0035(6) -0.0017(5) -0.0016(6)
C14 0.0402(7) 0.0300(7) 0.0421(8) 0.0012(6) -0.0023(6) 0.0049(6)
C21 0.0457(8) 0.0312(7) 0.0287(7) -0.0003(5) -0.0117(6) -0.0012(6)
C22 0.0709(11) 0.0411(8) 0.0406(9) -0.0094(7) -0.0120(8) 0.0109(8)
C23 0.116(2) 0.0379(9) 0.0623(13) -0.0144(9) -0.0371(14) 0.0176(11)
C24 0.1094(19) 0.0371(9) 0.0738(15) 0.0082(9) -0.0525(14) -0.0156(11)
C25 0.0716(13) 0.0518(11) 0.0703(13) 0.0213(10) -0.0353(11) -0.0272(10)
C26 0.0452(8) 0.0413(8) 0.0443(9) 0.0098(7) -0.0192(7) -0.0126(7)
C31 0.0247(5) 0.0243(6) 0.0219(6) 0.0014(5) 0.0030(5) -0.0003(5)
C32 0.0320(6) 0.0271(6) 0.0320(7) -0.0009(5) -0.0012(5) -0.0011(5)
C33 0.0439(8) 0.0253(6) 0.0346(7) -0.0020(5) 0.0029(6) -0.0033(6)
C34 0.0442(8) 0.0257(6) 0.0391(8) 0.0035(6) 0.0122(7) 0.0058(6)
C35 0.0317(7) 0.0355(7) 0.0424(8) 0.0062(6) 0.0040(6) 0.0076(6)
C36 0.0270(6) 0.0303(6) 0.0318(7) 0.0018(5) -0.0018(5) 0.0010(5)
C41 0.0280(6) 0.0213(5) 0.0236(6) 0.0014(4) 0.0024(5) 0.0027(5)
C42 0.0294(6) 0.0326(6) 0.0295(7) 0.0035(5) 0.0035(5) -0.0017(5)
C43 0.0341(7) 0.0379(7) 0.0450(9) 0.0079(7) 0.0133(6) 0.0007(6)
C44 0.0504(8) 0.0440(8) 0.0334(8) 0.0076(6) 0.0168(7) 0.0064(7)
C45 0.0520(9) 0.0490(9) 0.0242(7) 0.0020(6) 0.0053(6) 0.0069(7)
C46 0.0343(6) 0.0376(7) 0.0254(6) 0.0007(5) 0.0012(5) 0.0037(6)

loop_
_geom_bond_atom_site_label_1
_geom_bond_atom_site_label_2
_geom_bond_distance
_geom_bond_site_symmetry_2
_geom_bond_publ_flag
C1 N10 1.4837(15) . ?
C1 C5 1.5206(18) . ?
C1 C2 1.5326(18) . ?
C2 C3 1.5431(17) . ?
C3 C41 1.5259(17) . ?
C3 C31 1.5339(17) . ?
C3 C4 1.5459(16) . ?
C4 N10 1.4721(15) . ?
N10 C11 1.3420(16) . ?
O11 C11 1.2234(16) . ?
C11 C12 1.5556(17) . ?
O12 C12 1.4061(15) . ?
O12 C14 1.4377(17) . ?
C12 C21 1.5357(19) . ?
C12 C13 1.5550(19) . ?
F13C C13 1.3387(19) . ?
F13B C13 1.3444(17) . ?
F13A C13 1.3320(19) . ?
C21 C26 1.385(2) . ?
C21 C22 1.396(2) . ?
C22 C23 1.396(3) . ?
C23 C24 1.364(4) . ?
C24 C25 1.366(4) . ?
C25 C26 1.392(2) . ?
C31 C32 1.3967(18) . ?
C31 C36 1.3973(18) . ?
C32 C33 1.3852(19) . ?
C33 C34 1.381(2) . ?
C34 C35 1.378(2) . ?
C35 C36 1.392(2) . ?
C41 C46 1.3921(19) . ?
C41 C42 1.4003(18) . ?
C42 C43 1.389(2) . ?
C43 C44 1.379(2) . ?
C44 C45 1.384(2) . ?
C45 C46 1.391(2) . ?

loop_
_cod_related_entry_id
_cod_related_entry_database
_cod_related_entry_code
1 ChemSpider 30659977
